data_4023072
loop_
_publ_author_name
'Sanjeev K. Dey'
'David A. Lightner'

_publ_section_title
;
 1,1'-Bipyrroles: Synthesis and Stereochemistry
;
_journal_name_full 'Journal of Organic Chemistry'
_journal_page_first 9395
_journal_page_last 9397
_journal_paper_doi 10.1021/jo7016789
_journal_volume 72
_journal_year 2007
_chemical_formula_sum 'C8 H8 N2'
_chemical_formula_weight 132.16
_chemical_name_systematic
; 
 ? 
;
_space_group_IT_number 88
_symmetry_cell_setting tetragonal
_symmetry_space_group_name_Hall '-I 4ad'
_symmetry_space_group_name_H-M 'I 41/a :2'
_atom_sites_solution_hydrogens geom
_atom_sites_solution_primary direct
_atom_sites_solution_secondary difmap
_audit_creation_method SHELXL-97
_cell_angle_alpha 90.00
_cell_angle_beta 90.00
_cell_angle_gamma 90.00
_cell_formula_units_Z 8
_cell_length_a 10.7984(2)
_cell_length_b 10.7984(2)
_cell_length_c 11.9281(2)
_cell_measurement_reflns_used 5170
_cell_measurement_temperature 100(2)
_cell_measurement_theta_max 32.45
_cell_measurement_theta_min 2.54
_cell_volume 1390.88(4)
_computing_cell_refinement 'Bruker SMART'
_computing_data_collection 'Bruker SMART'
_computing_data_reduction 'Bruker SAINT'
_computing_molecular_graphics 'Bruker SHELXTL'
_computing_publication_material 'Bruker SHELXTL'
_computing_structure_refinement 'SHELXL-97 (Sheldrick, 1997)'
_computing_structure_solution 'SHELXS-97 (Sheldrick, 1990)'
_diffrn_ambient_temperature 100(2)
_diffrn_measured_fraction_theta_full 1.000
_diffrn_measured_fraction_theta_max 1.000
_diffrn_measurement_device_type 'CCD area detector'
_diffrn_measurement_method 'phi and omega scans'
_diffrn_radiation_monochromator graphite
_diffrn_radiation_source 'fine-focus sealed tube'
_diffrn_radiation_type MoK\a
_diffrn_radiation_wavelength 0.71073
_diffrn_reflns_av_R_equivalents 0.0307
_diffrn_reflns_av_sigmaI/netI 0.0121
_diffrn_reflns_limit_h_max 12
_diffrn_reflns_limit_h_min -12
_diffrn_reflns_limit_k_max 11
_diffrn_reflns_limit_k_min -12
_diffrn_reflns_limit_l_max 14
_diffrn_reflns_limit_l_min -13
_diffrn_reflns_number 6312
_diffrn_reflns_theta_full 24.98
_diffrn_reflns_theta_max 24.98
_diffrn_reflns_theta_min 2.54
_exptl_absorpt_coefficient_mu 0.078
_exptl_absorpt_correction_T_max 0.9860
_exptl_absorpt_correction_T_min 0.9656
_exptl_absorpt_correction_type none
_exptl_crystal_colour clear
_exptl_crystal_density_diffrn 1.262
_exptl_crystal_density_meas 0
_exptl_crystal_density_method 'not measured'
_exptl_crystal_description block
_exptl_crystal_F_000 560
_exptl_crystal_size_max 0.45
_exptl_crystal_size_mid 0.34
_exptl_crystal_size_min 0.18
_refine_diff_density_max 0.194
_refine_diff_density_min -0.199
_refine_diff_density_rms 0.042
_refine_ls_extinction_coef 0.037(6)
_refine_ls_extinction_expression Fc^*^=kFc[1+0.001xFc^2^\l^3^/sin(2\q)]^-1/4^
_refine_ls_extinction_method SHELXL
_refine_ls_goodness_of_fit_ref 1.074
_refine_ls_hydrogen_treatment mixed
_refine_ls_matrix_type full
_refine_ls_number_parameters 47
_refine_ls_number_reflns 617
_refine_ls_number_restraints 0
_refine_ls_restrained_S_all 1.074
_refine_ls_R_factor_all 0.0370
_refine_ls_R_factor_gt 0.0352
_refine_ls_shift/su_max 0.000
_refine_ls_shift/su_mean 0.000
_refine_ls_structure_factor_coef Fsqd
_refine_ls_weighting_details 'calc w=1/[\s^2^(Fo^2^)+(0.0742P)^2^+0.6478P] where P=(Fo^2^+2Fc^2^)/3'
_refine_ls_weighting_scheme calc
_refine_ls_wR_factor_gt 0.1065
_refine_ls_wR_factor_ref 0.1091
_reflns_number_gt 582
_reflns_number_total 617
_reflns_threshold_expression >2sigma(I)
_cod_data_source_file jo7016789-File001.cif
_cod_data_source_block skd2131
_cod_depositor_comments
;
The following automatic conversions were performed:
'_symmetry_cell_setting' value 'Tetragonal' changed to 'tetragonal'
according to '/home/saulius/struct/CIF-dictionaries/cif_core.dic'
dictionary named 'cif_core.dic' version 2.4.1 from 2010-06-29.

Automatic conversion script
Id: cif_fix_enum 1527 2010-12-29 10:47:43Z saulius 
;
_cod_original_sg_symbol_H-M 'I 41/a'
_cod_database_code 4023072

loop_
_symmetry_equiv_pos_as_xyz
'x, y, z'
'-x+1/2, -y, z+1/2'
'-y+3/4, x+1/4, z+1/4'
'y+3/4, -x+3/4, z+3/4'
'x+1/2, y+1/2, z+1/2'
'-x+1, -y+1/2, z+1'
'-y+5/4, x+3/4, z+3/4'
'y+5/4, -x+5/4, z+5/4'
'-x, -y, -z'
'x-1/2, y, -z-1/2'
'y-3/4, -x-1/4, -z-1/4'
'-y-3/4, x-3/4, -z-3/4'
'-x+1/2, -y+1/2, -z+1/2'
'x, y+1/2, -z'
'y-1/4, -x+1/4, -z+1/4'
'-y-1/4, x-1/4, -z-1/4'

loop_
_atom_site_label
_atom_site_type_symbol
_atom_site_fract_x
_atom_site_fract_y
_atom_site_fract_z
_atom_site_U_iso_or_equiv
_atom_site_adp_type
_atom_site_occupancy
_atom_site_symmetry_multiplicity
_atom_site_calc_flag
_atom_site_refinement_flags
N1 N 0.56255(9) 0.26382(8) 0.04140(8) 0.0200(4) Uani 1 1 d .
C5 C 0.61629(11) 0.35756(10) -0.01993(9) 0.0216(4) Uani 1 1 d .
H5A H 0.5748 0.4146 -0.0675 0.026 Uiso 1 1 calc R
C4 C 0.74056(11) 0.35289(11) 0.00054(9) 0.0233(4) Uani 1 1 d .
H4A H 0.8016 0.4066 -0.0300 0.028 Uiso 1 1 calc R
C2 C 0.65088(11) 0.19967(11) 0.09997(10) 0.0231(4) Uani 1 1 d .
H2A H 0.6373 0.1310 0.1482 0.028 Uiso 1 1 calc R
C3 C 0.76207(11) 0.25330(11) 0.07570(10) 0.0249(4) Uani 1 1 d .
H3A H 0.8403 0.2283 0.1042 0.030 Uiso 1 1 calc R

loop_
_atom_site_aniso_label
_atom_site_aniso_U_11
_atom_site_aniso_U_22
_atom_site_aniso_U_33
_atom_site_aniso_U_23
_atom_site_aniso_U_13
_atom_site_aniso_U_12
N1 0.0193(6) 0.0201(6) 0.0207(6) 0.0002(4) 0.0002(4) -0.0023(3)
C5 0.0271(7) 0.0196(6) 0.0181(6) 0.0002(4) 0.0008(4) -0.0039(4)
C4 0.0241(7) 0.0238(7) 0.0218(7) -0.0034(4) 0.0046(4) -0.0057(5)
C2 0.0253(7) 0.0194(6) 0.0248(7) 0.0011(4) -0.0014(4) 0.0008(4)
C3 0.0206(6) 0.0246(6) 0.0294(7) -0.0031(5) -0.0002(5) 0.0027(4)

loop_
_atom_type_symbol
_atom_type_description
_atom_type_scat_dispersion_real
_atom_type_scat_dispersion_imag
_atom_type_scat_source
C C 0.0033 0.0016 'International Tables Vol C Tables 4.2.6.8 and 6.1.1.4'
H H 0.0000 0.0000 'International Tables Vol C Tables 4.2.6.8 and 6.1.1.4'
N N 0.0061 0.0033 'International Tables Vol C Tables 4.2.6.8 and 6.1.1.4'

loop_
_geom_angle_atom_site_label_1
_geom_angle_atom_site_label_2
_geom_angle_atom_site_label_3
_geom_angle
_geom_angle_site_symmetry_3
C2 N1 C5 110.43(10) .
C2 N1 N1 124.79(10) 6_554
C5 N1 N1 124.76(10) 6_554
C4 C5 N1 106.99(10) .
C4 C5 H5A 126.5 .
N1 C5 H5A 126.5 .
C5 C4 C3 107.57(10) .
C5 C4 H4A 126.2 .
C3 C4 H4A 126.2 .
C3 C2 N1 106.85(10) .
C3 C2 H2A 126.6 .
N1 C2 H2A 126.6 .
C2 C3 C4 108.16(11) .
C2 C3 H3A 125.9 .
C4 C3 H3A 125.9 .

loop_
_geom_bond_atom_site_label_1
_geom_bond_atom_site_label_2
_geom_bond_distance
_geom_bond_site_symmetry_2
N1 C2 1.3703(15) .
N1 C5 1.3772(15) .
N1 N1 1.3834(18) 6_554
C5 C4 1.3648(17) .
C5 H5A 0.9500 .
C4 C3 1.4193(18) .
C4 H4A 0.9500 .
C2 C3 1.3641(17) .
C2 H2A 0.9500 .
C3 H3A 0.9500 .

loop_
_geom_torsion_atom_site_label_1
_geom_torsion_atom_site_label_2
_geom_torsion_atom_site_label_3
_geom_torsion_atom_site_label_4
_geom_torsion
_geom_torsion_site_symmetry_1
C2 N1 C5 C4 -0.23(12) .
N1 N1 C5 C4 -178.56(9) 6_554
N1 C5 C4 C3 0.30(12) .
C5 N1 C2 C3 0.06(12) .
N1 N1 C2 C3 178.39(9) 6_554
N1 C2 C3 C4 0.13(13) .
C5 C4 C3 C2 -0.27(14) .
